data_7229645
loop_
_publ_author_name
'Duan, Wen-Long'
'Wang, Hao-Cheng'
'Mart\'i-Rujas, Javier'
'Guo, Fang'

_publ_section_title
;
 Fluorescence-based detection of nitroaromatics using a luminescent second
 sphere adduct self-assembled by charge-assisted hydrogen bonds
;
_journal_issue 3
_journal_name_full CrystEngComm
_journal_page_first 323
_journal_paper_doi 10.1039/C7CE01743J
_journal_volume 20
_journal_year 2018
_chemical_formula_sum 'C43 H48 Cl4 Co N2'
_chemical_formula_weight 793.56
_space_group_crystal_system monoclinic
_space_group_IT_number 15
_space_group_name_Hall '-C 2yc'
_space_group_name_H-M_alt 'C 1 2/c 1'
_symmetry_space_group_name_Hall '-C 2yc'
_symmetry_space_group_name_H-M 'C 1 2/c 1'
_atom_sites_solution_hydrogens mixed
_audit_creation_method SHELXL-2014/7
_audit_update_record
;
2017-10-01 deposited with the CCDC.
2017-12-04 downloaded from the CCDC.
;
_cell_angle_alpha 90
_cell_angle_beta 112.175(11)
_cell_angle_gamma 90
_cell_formula_units_Z 4
_cell_length_a 16.826(16)
_cell_length_b 16.442(16)
_cell_length_c 15.963(15)
_cell_measurement_reflns_used 3474
_cell_measurement_temperature 293(2)
_cell_measurement_theta_max 50.992
_cell_measurement_theta_min 4.955
_cell_volume 4090(7)
_computing_structure_refinement 'SHELXL-2014/7 (Sheldrick, 2014)'
_diffrn_ambient_temperature 293(2)
_diffrn_measured_fraction_theta_full 0.995
_diffrn_measured_fraction_theta_max 0.983
_diffrn_measurement_device_type 'Bruker P4'
_diffrn_radiation_type MoK\a
_diffrn_radiation_wavelength 0.71073
_diffrn_reflns_av_R_equivalents 0.0270
_diffrn_reflns_av_unetI/netI 0.0324
_diffrn_reflns_Laue_measured_fraction_full 0.995
_diffrn_reflns_Laue_measured_fraction_max 0.983
_diffrn_reflns_limit_h_max 21
_diffrn_reflns_limit_h_min -21
_diffrn_reflns_limit_k_max 20
_diffrn_reflns_limit_k_min -21
_diffrn_reflns_limit_l_max 17
_diffrn_reflns_limit_l_min -20
_diffrn_reflns_number 12136
_diffrn_reflns_point_group_measured_fraction_full 0.995
_diffrn_reflns_point_group_measured_fraction_max 0.983
_diffrn_reflns_theta_full 25.242
_diffrn_reflns_theta_max 27.485
_diffrn_reflns_theta_min 1.944
_diffrn_source 'sealed tube'
_exptl_absorpt_coefficient_mu 0.713
_exptl_crystal_colour Blue
_exptl_crystal_density_diffrn 1.289
_exptl_crystal_description block
_exptl_crystal_F_000 1660
_exptl_crystal_size_max 0.220
_exptl_crystal_size_mid 0.160
_exptl_crystal_size_min 0.130
_refine_diff_density_max 0.769
_refine_diff_density_min -0.364
_refine_diff_density_rms 0.052
_refine_ls_extinction_method none
_refine_ls_goodness_of_fit_ref 1.038
_refine_ls_hydrogen_treatment mixed
_refine_ls_matrix_type full
_refine_ls_number_parameters 287
_refine_ls_number_reflns 4620
_refine_ls_number_restraints 0
_refine_ls_restrained_S_all 1.038
_refine_ls_R_factor_all 0.0686
_refine_ls_R_factor_gt 0.0478
_refine_ls_shift/su_max 0.026
_refine_ls_shift/su_mean 0.003
_refine_ls_structure_factor_coef Fsqd
_refine_ls_weighting_details 'w=1/[\s^2^(Fo^2^)+(0.0679P)^2^+2.5825P] where P=(Fo^2^+2Fc^2^)/3'
_refine_ls_weighting_scheme calc
_refine_ls_wR_factor_gt 0.1236
_refine_ls_wR_factor_ref 0.1355
_reflns_Friedel_coverage 0.000
_reflns_number_gt 3353
_reflns_number_total 4620
_reflns_threshold_expression 'I > 2\s(I)'
_cod_data_source_file c7ce01743j2.cif
_cod_data_source_block 2
_cod_depositor_comments 'Adding full bibliography for 7229643--7229647.cif.'
_cod_database_code 7229645
_shelx_shelxl_version_number 2014/7
_shelx_space_group_comment
;
The symmetry employed for this shelxl refinement is uniquely defined
by the following loop, which should always be used as a source of
symmetry information in preference to the above space-group names.
They are only intended as comments.
;
_shelx_estimated_absorpt_t_min 0.859
_shelx_estimated_absorpt_t_max 0.913

loop_
_space_group_symop_operation_xyz
'x, y, z'
'-x, y, -z+1/2'
'x+1/2, y+1/2, z'
'-x+1/2, y+1/2, -z+1/2'
'-x, -y, -z'
'x, -y, z-1/2'
'-x+1/2, -y+1/2, -z'
'x+1/2, -y+1/2, z-1/2'

loop_
_atom_site_label
_atom_site_type_symbol
_atom_site_fract_x
_atom_site_fract_y
_atom_site_fract_z
_atom_site_U_iso_or_equiv
_atom_site_adp_type
_atom_site_occupancy
_atom_site_site_symmetry_order
_atom_site_calc_flag
_atom_site_refinement_flags_posn
_atom_site_refinement_flags_adp
_atom_site_refinement_flags_occupancy
N1 N -0.18793(13) 0.05326(13) -0.15687(16) 0.0417(5) Uani 1 1 d . . .
C1 C -0.26708(13) 0.00356(14) -0.18208(16) 0.0379(5) Uani 1 1 d . . .
C2 C -0.26681(15) -0.06513(15) -0.12990(18) 0.0442(6) Uani 1 1 d . . .
C3 C -0.34375(16) -0.10913(17) -0.1539(2) 0.0506(7) Uani 1 1 d . . .
C4 C -0.41785(16) -0.08673(15) -0.2255(2) 0.0526(7) Uani 1 1 d . . .
C5 C -0.41445(16) -0.01817(16) -0.2758(2) 0.0496(6) Uani 1 1 d . . .
C6 C -0.33978(15) 0.02843(14) -0.25582(17) 0.0404(5) Uani 1 1 d . . .
C7 C -0.1880(2) -0.0935(2) -0.0503(2) 0.0621(8) Uani 1 1 d . . .
C8 C -0.1612(3) -0.1788(3) -0.0551(3) 0.125(2) Uani 1 1 d . . .
H8A H -0.1114 -0.1909 -0.0022 0.188 Uiso 1 1 calc R U .
H8B H -0.2070 -0.2149 -0.0580 0.188 Uiso 1 1 calc R U .
H8C H -0.1480 -0.1857 -0.1081 0.188 Uiso 1 1 calc R U .
C9 C -0.34230(19) 0.10058(17) -0.31593(19) 0.0489(6) Uani 1 1 d . . .
C10 C -0.3468(3) 0.0760(2) -0.4086(2) 0.0778(10) Uani 1 1 d . . .
H10A H -0.3482 0.1238 -0.4437 0.117 Uiso 1 1 calc R U .
H10B H -0.2972 0.0441 -0.4029 0.117 Uiso 1 1 calc R U .
H10C H -0.3977 0.0445 -0.4383 0.117 Uiso 1 1 calc R U .
C11 C -0.17218(18) 0.11457(19) -0.0801(2) 0.0555(7) Uani 1 1 d . . .
C12 C -0.2339(2) 0.18782(17) -0.1103(2) 0.0590(7) Uani 1 1 d . . .
C13 C -0.2135(2) 0.25383(18) -0.1518(2) 0.0682(9) Uani 1 1 d . . .
H13 H -0.1616 0.2528 -0.1598 0.082 Uiso 1 1 calc R U .
C14 C -0.2665(3) 0.3228(2) -0.1827(3) 0.0928(13) Uani 1 1 d . . .
H14 H -0.2505 0.3657 -0.2109 0.111 Uiso 1 1 calc R U .
C15 C -0.3458(3) 0.3246(2) -0.1691(3) 0.0944(13) Uani 1 1 d . . .
H15 H -0.3831 0.3685 -0.1891 0.113 Uiso 1 1 calc R U .
C16 C -0.36636(19) 0.25810(18) -0.1248(2) 0.0599(8) Uani 1 1 d . . .
C17 C -0.31080(19) 0.18992(17) -0.0954(2) 0.0577(7) Uani 1 1 d . . .
C18 C -0.3374(2) 0.1256(2) -0.0489(2) 0.0644(8) Uani 1 1 d . . .
C19 C -0.4108(3) 0.1341(2) -0.0338(3) 0.0857(12) Uani 1 1 d . . .
C20 C -0.4638(3) 0.2022(3) -0.0588(4) 0.0946(14) Uani 1 1 d . . .
C21 C -0.4434(2) 0.2619(3) -0.1056(3) 0.0881(12) Uani 1 1 d . . .
C22 C -0.5000 -0.1369(3) -0.2500 0.0730(15) Uani 1 2 d S T P
Co1 Co 0.0000 0.06854(3) -0.2500 0.04551(17) Uani 1 2 d S T P
Cl2 Cl 0.00455(4) -0.01132(5) -0.36655(5) 0.0593(2) Uani 1 1 d . . .
Cl3 Cl -0.12046(5) 0.14771(5) -0.29527(6) 0.0637(2) Uani 1 1 d . . .
H3A H -0.343(2) -0.1528(19) -0.119(2) 0.070(9) Uiso 1 1 d . . .
H5A H -0.4644(17) -0.0017(14) -0.3272(18) 0.042(7) Uiso 1 1 d . . .
H7A H -0.150(2) -0.054(2) -0.035(3) 0.082(12) Uiso 1 1 d . . .
H7B H -0.202(2) -0.096(2) 0.005(3) 0.093(12) Uiso 1 1 d . . .
H9A H -0.388(2) 0.1312(18) -0.322(2) 0.059(8) Uiso 1 1 d . . .
H9B H -0.2984(18) 0.1413(17) -0.2897(19) 0.054(8) Uiso 1 1 d . . .
H11A H -0.116(2) 0.1302(18) -0.065(2) 0.063(9) Uiso 1 1 d . . .
H11B H -0.1806(18) 0.0860(17) -0.030(2) 0.054(8) Uiso 1 1 d . . .
H18A H -0.3003(15) 0.0838(14) -0.0317(16) 0.029(6) Uiso 1 1 d . . .
H19A H -0.421(3) 0.092(3) 0.005(4) 0.15(2) Uiso 1 1 d . . .
H20A H -0.528(3) 0.205(3) -0.048(3) 0.123(15) Uiso 1 1 d . . .
H21A H -0.482(3) 0.315(3) -0.132(4) 0.155(19) Uiso 1 1 d . . .
H1N H -0.145(2) 0.0262(19) -0.140(2) 0.060(9) Uiso 1 1 d . . .
H2N H -0.187(2) 0.086(2) -0.206(2) 0.073(10) Uiso 1 1 d . . .
H22 H -0.492(2) -0.1758(19) -0.202(2) 0.081(11) Uiso 1 1 d . . .

loop_
_atom_site_aniso_label
_atom_site_aniso_U_11
_atom_site_aniso_U_22
_atom_site_aniso_U_33
_atom_site_aniso_U_23
_atom_site_aniso_U_13
_atom_site_aniso_U_12
N1 0.0304(10) 0.0409(11) 0.0540(14) -0.0060(10) 0.0162(9) 0.0032(9)
C1 0.0304(11) 0.0384(12) 0.0469(14) -0.0067(10) 0.0171(10) 0.0023(9)
C2 0.0359(12) 0.0470(14) 0.0501(15) 0.0021(11) 0.0166(11) 0.0075(10)
C3 0.0397(13) 0.0439(14) 0.0718(19) 0.0083(14) 0.0252(13) 0.0056(11)
C4 0.0333(12) 0.0400(13) 0.084(2) -0.0027(14) 0.0219(13) 0.0012(10)
C5 0.0323(12) 0.0458(14) 0.0624(17) -0.0023(13) 0.0083(11) 0.0047(11)
C6 0.0382(12) 0.0370(12) 0.0468(14) -0.0044(11) 0.0170(10) 0.0035(10)
C7 0.0467(16) 0.065(2) 0.066(2) 0.0144(16) 0.0110(15) 0.0067(15)
C8 0.120(4) 0.098(3) 0.109(4) -0.003(3) -0.012(3) 0.067(3)
C9 0.0461(14) 0.0425(14) 0.0538(17) 0.0008(12) 0.0139(12) 0.0043(12)
C10 0.102(3) 0.075(2) 0.060(2) -0.0016(17) 0.0355(19) -0.0085(19)
C11 0.0407(15) 0.0587(17) 0.0595(19) -0.0182(15) 0.0103(13) 0.0013(13)
C12 0.0723(19) 0.0498(16) 0.0504(17) -0.0121(13) 0.0179(14) -0.0040(14)
C13 0.101(2) 0.0464(16) 0.066(2) -0.0115(15) 0.0414(19) -0.0143(16)
C14 0.163(4) 0.052(2) 0.068(2) 0.0034(17) 0.048(3) 0.006(2)
C15 0.137(4) 0.065(2) 0.063(2) -0.0037(19) 0.017(2) 0.022(2)
C16 0.0621(18) 0.0477(16) 0.0514(17) -0.0112(13) 0.0003(13) 0.0139(13)
C17 0.0579(17) 0.0501(16) 0.0519(17) -0.0170(13) 0.0059(13) 0.0109(13)
C18 0.068(2) 0.0536(18) 0.073(2) -0.0075(16) 0.0284(17) 0.0005(16)
C19 0.075(2) 0.066(2) 0.120(4) -0.026(2) 0.042(2) -0.0039(19)
C20 0.064(2) 0.081(3) 0.133(4) -0.039(3) 0.031(2) -0.005(2)
C21 0.061(2) 0.082(3) 0.097(3) -0.026(2) 0.0024(19) 0.016(2)
C22 0.034(2) 0.042(2) 0.134(5) 0.000 0.020(2) 0.000
Co1 0.0367(3) 0.0485(3) 0.0556(3) 0.000 0.0222(2) 0.000
Cl2 0.0488(4) 0.0657(4) 0.0695(5) -0.0197(4) 0.0293(3) -0.0153(3)
Cl3 0.0506(4) 0.0703(5) 0.0772(5) 0.0182(4) 0.0321(4) 0.0168(3)

loop_
_atom_type_symbol
_atom_type_description
_atom_type_scat_dispersion_real
_atom_type_scat_dispersion_imag
_atom_type_scat_source
C C 0.0033 0.0016 'International Tables Vol C Tables 4.2.6.8 and 6.1.1.4'
H H 0.0000 0.0000 'International Tables Vol C Tables 4.2.6.8 and 6.1.1.4'
N N 0.0061 0.0033 'International Tables Vol C Tables 4.2.6.8 and 6.1.1.4'
Cl Cl 0.1484 0.1585 'International Tables Vol C Tables 4.2.6.8 and 6.1.1.4'
Co Co 0.3494 0.9721 'International Tables Vol C Tables 4.2.6.8 and 6.1.1.4'

loop_
_geom_angle_atom_site_label_1
_geom_angle_atom_site_label_2
_geom_angle_atom_site_label_3
_geom_angle
_geom_angle_site_symmetry_1
_geom_angle_site_symmetry_3
C1 N1 C11 116.5(2) . .
C6 C1 C2 122.7(2) . .
C6 C1 N1 118.5(2) . .
C2 C1 N1 118.8(2) . .
C1 C2 C3 117.2(2) . .
C1 C2 C7 123.3(2) . .
C3 C2 C7 119.5(3) . .
C4 C3 C2 122.6(3) . .
C3 C4 C5 118.0(2) . .
C3 C4 C22 120.9(3) . .
C5 C4 C22 121.2(2) . .
C4 C5 C6 122.5(2) . .
C1 C6 C5 117.1(2) . .
C1 C6 C9 124.5(2) . .
C5 C6 C9 118.4(2) . .
C8 C7 C2 115.6(3) . .
C10 C9 C6 113.0(2) . .
N1 C11 C12 111.8(2) . .
C13 C12 C17 118.4(3) . .
C13 C12 C11 120.2(3) . .
C17 C12 C11 121.5(3) . .
C12 C13 C14 124.1(4) . .
C13 C14 C15 117.7(4) . .
C16 C15 C14 118.6(3) . .
C15 C16 C17 121.4(3) . .
C15 C16 C21 118.8(3) . .
C17 C16 C21 119.7(3) . .
C12 C17 C16 119.9(3) . .
C12 C17 C18 123.3(3) . .
C16 C17 C18 116.8(3) . .
C19 C18 C17 119.5(3) . .
C18 C19 C20 124.2(4) . .
C21 C20 C19 118.2(4) . .
C20 C21 C16 121.4(4) . .
C4 C22 C4 114.7(3) . 2_454
Cl3 Co1 Cl3 110.53(9) 2_554 .
Cl3 Co1 Cl2 111.44(5) 2_554 2_554
Cl3 Co1 Cl2 106.53(5) . 2_554
Cl3 Co1 Cl2 106.53(5) 2_554 .
Cl3 Co1 Cl2 111.44(5) . .
Cl2 Co1 Cl2 110.44(8) 2_554 .

loop_
_geom_bond_atom_site_label_1
_geom_bond_atom_site_label_2
_geom_bond_distance
_geom_bond_site_symmetry_2
N1 C1 1.483(3) .
N1 C11 1.530(4) .
C1 C6 1.401(3) .
C1 C2 1.402(4) .
C2 C3 1.404(4) .
C2 C7 1.522(4) .
C3 C4 1.386(4) .
C4 C5 1.398(4) .
C4 C22 1.528(4) .
C5 C6 1.402(4) .
C6 C9 1.516(4) .
C7 C8 1.484(5) .
C9 C10 1.508(5) .
C11 C12 1.544(4) .
C12 C13 1.381(4) .
C12 C17 1.401(4) .
C13 C14 1.413(5) .
C14 C15 1.430(6) .
C15 C16 1.414(5) .
C16 C17 1.421(4) .
C16 C21 1.442(5) .
C17 C18 1.456(5) .
C18 C19 1.351(5) .
C19 C20 1.393(6) .
C20 C21 1.353(6) .
C22 C4 1.528(4) 2_454
Co1 Cl3 2.2845(18) 2_554
Co1 Cl3 2.2845(18) .
Co1 Cl2 2.3019(18) 2_554
Co1 Cl2 2.3019(18) .
